data_2002514
loop_
_publ_author_name
'Bluhm, K'
'Mueller-Buschbaum, Hk'

_publ_section_title
;
Synthesis and structure of Ni5.33 Ta0.67 B2 O10 and Ni5.33 Nb0.67 B2 O10
;
_journal_name_full 'Solid State Ionics'
_journal_page_first 1
_journal_page_last 5
_journal_paper_doi 10.1016/0167-2738(90)90463-2
_journal_volume 43
_journal_year 1990
_chemical_formula_structural 'Ni5.333 Nb0.667 B2 O10'
_chemical_formula_sum 'B2 Nb0.667 Ni5.333 O10'
_chemical_name_systematic 'Nickel niobium boron oxide (5.3/0.7/2/10)'
_space_group_IT_number 15
_symmetry_cell_setting monoclinic
_symmetry_Int_Tables_number 15
_symmetry_space_group_name_Hall '-C 2yc'
_symmetry_space_group_name_H-M 'C 1 2/c 1'
_cell_angle_alpha 90
_cell_angle_beta 101.84(2)
_cell_angle_gamma 90
_cell_formula_units_Z 8
_cell_length_a 10.507(3)
_cell_length_b 6.162(3)
_cell_length_c 21.657(3)
_cell_volume 1372.3
_refine_ls_R_factor_all 0.087
_cod_original_formula_sum 'B2 Nb.667 Ni5.333 O10'
_cod_database_code 2002514

loop_
_symmetry_equiv_pos_as_xyz
x,y,z
-x,y,1/2-z
-x,-y,-z
x,-y,1/2+z
1/2+x,1/2+y,z
1/2-x,1/2+y,1/2-z
1/2-x,1/2-y,-z
1/2+x,1/2-y,1/2+z

loop_
_atom_site_label
_atom_site_type_symbol
_atom_site_symmetry_multiplicity
_atom_site_Wyckoff_symbol
_atom_site_fract_x
_atom_site_fract_y
_atom_site_fract_z
_atom_site_occupancy
_atom_site_attached_hydrogens
_atom_site_calc_flag
Nb1 Nb5+ 4 e 0.5 0.2171(7) 0.75 1. 0 d
Ni1 Ni2+ 8 f 0.3754(5) 0.12651(8) 0.4992(2) 0.875 0 d
Nb2 Nb5+ 8 f 0.3754(5) 0.12651(8) 0.4992(2) 0.125 0 d
Ni2 Ni2+ 8 f 0.2508(4) 0.0666(6) 0.2497(2) 1. 0 d
Ni3 Ni2+ 8 f 0.6084(4) 0.1851(7) 0.6092(2) 1. 0 d
Ni4 Ni2+ 8 f 0.1427(4) 0.0615(7) 0.3930(2) 1. 0 d
Ni5 Ni2+ 4 a 0. 0. 0.5 0.915 0 d
Nb3 Nb5+ 4 a 0. 0. 0.5 0.085 0 d
Ni6 Ni2+ 4 c 0.75 0.25 0.5 1. 0 d
Ni7 Ni2+ 4 e 0. 0.8092(9) 0.25 1. 0 d
B1 B3+ 8 f 0.884(3) 0.804(5) 0.370(1) 1. 0 d
B2 B3+ 8 f 0.133(3) 0.556(5) 0.370(1) 1. 0 d
O1 O2- 8 f 0.100(2) 0.064(3) 0.300(1) 1. 0 d
O2 O2- 8 f 0.361(2) 0.829(3) 0.298(1) 1. 0 d
O3 O2- 8 f 0.202(2) 0.733(4) 0.399(1) 1. 0 d
O4 O2- 8 f 0.338(2) 0.154(4) 0.400(1) 1. 0 d
O5 O2- 8 f 0.451(2) 0.487(4) 0.400(1) 1. 0 d
O6 O2- 8 f 0.401(2) 0.058(3) 0.198(1) 1. 0 d
O7 O2- 8 f 0.090(2) 0.395(4) 0.401(1) 1. 0 d
O8 O2- 8 f 0.072(2) 0.682(4) 0.516(1) 1. 0 d
O9 O2- 8 f 0.681(2) 0.564(4) 0.486(1) 1. 0 d
O10 O2- 8 f 0.850(2) 0.806(3) 0.300(1) 1. 0 d

loop_
_atom_type_symbol
_atom_type_oxidation_number
Nb5+ 5.000
Ni2+ 2.000
B3+ 3.000
O2- -2.000
